data_4506246
loop_
_publ_author_name
'Singh, Devendra'
'Baruah, Jubaraj B.'

_publ_section_title
;
 Solid State Assemblies of Cyclic Imides Tethered Hydroxy Benzoic Acids
 with Pyridine and Quinoline: Toward the Formation of Channels and
 Cavities
;
_journal_issue 6
_journal_name_full 'Crystal Growth &amp; Design'
_journal_page_first 3169
_journal_paper_doi 10.1021/cg300342a
_journal_volume 12
_journal_year 2012
_chemical_formula_sum 'C82 H56 N8 O10'
_chemical_formula_weight 1313.35
_chemical_name_systematic
; 
 ? 
;
_space_group_IT_number 2
_symmetry_cell_setting triclinic
_symmetry_space_group_name_Hall '-P 1'
_symmetry_space_group_name_H-M 'P -1'
_atom_sites_solution_hydrogens geom
_atom_sites_solution_primary direct
_atom_sites_solution_secondary difmap
_audit_creation_method SHELXL-97
_cell_angle_alpha 95.328(3)
_cell_angle_beta 97.809(4)
_cell_angle_gamma 93.357(3)
_cell_formula_units_Z 1
_cell_length_a 9.5272(6)
_cell_length_b 13.2380(9)
_cell_length_c 13.3281(9)
_cell_measurement_reflns_used 8211
_cell_measurement_temperature 296(2)
_cell_measurement_theta_max 29.83
_cell_measurement_theta_min 2.16
_cell_volume 1653.85(19)
_computing_cell_refinement 'Bruker SMART'
_computing_data_collection 'Bruker SMART'
_computing_data_reduction 'Bruker SAINT'
_computing_molecular_graphics 'Bruker SHELXTL'
_computing_publication_material 'Bruker SHELXTL'
_computing_structure_refinement 'SHELXL-97 (Sheldrick, 1997)'
_computing_structure_solution 'SHELXS-97 (Sheldrick, 1990)'
_diffrn_ambient_temperature 296(2)
_diffrn_measured_fraction_theta_full 0.994
_diffrn_measured_fraction_theta_max 0.994
_diffrn_measurement_device_type 'CCD area detector'
_diffrn_measurement_method 'phi and omega scans'
_diffrn_radiation_monochromator graphite
_diffrn_radiation_source 'fine-focus sealed tube'
_diffrn_radiation_type MoK\a
_diffrn_radiation_wavelength 0.71073
_diffrn_reflns_av_R_equivalents 0.0191
_diffrn_reflns_av_sigmaI/netI 0.0187
_diffrn_reflns_limit_h_max 11
_diffrn_reflns_limit_h_min -11
_diffrn_reflns_limit_k_max 15
_diffrn_reflns_limit_k_min -15
_diffrn_reflns_limit_l_max 15
_diffrn_reflns_limit_l_min -15
_diffrn_reflns_number 21948
_diffrn_reflns_theta_full 25.00
_diffrn_reflns_theta_max 25.00
_diffrn_reflns_theta_min 1.55
_exptl_absorpt_coefficient_mu 0.088
_exptl_absorpt_correction_type none
_exptl_crystal_colour red
_exptl_crystal_density_diffrn 1.319
_exptl_crystal_density_method 'not measured'
_exptl_crystal_description blocks
_exptl_crystal_F_000 684
_exptl_crystal_size_max 0.36
_exptl_crystal_size_mid 0.30
_exptl_crystal_size_min 0.24
_refine_diff_density_max 0.175
_refine_diff_density_min -0.176
_refine_diff_density_rms 0.032
_refine_ls_extinction_method none
_refine_ls_goodness_of_fit_ref 1.031
_refine_ls_hydrogen_treatment constr
_refine_ls_matrix_type full
_refine_ls_number_parameters 453
_refine_ls_number_reflns 5810
_refine_ls_number_restraints 0
_refine_ls_restrained_S_all 1.031
_refine_ls_R_factor_all 0.0584
_refine_ls_R_factor_gt 0.0421
_refine_ls_shift/su_max 0.000
_refine_ls_shift/su_mean 0.000
_refine_ls_structure_factor_coef Fsqd
_refine_ls_weighting_details 'calc w=1/[\s^2^(Fo^2^)+(0.0584P)^2^+0.3602P] where P=(Fo^2^+2Fc^2^)/3'
_refine_ls_weighting_scheme calc
_refine_ls_wR_factor_gt 0.1108
_refine_ls_wR_factor_ref 0.1240
_reflns_number_gt 4353
_reflns_number_total 5810
_reflns_threshold_expression >2sigma(I)
_cod_data_source_file cg300342a_si_005.cif
_cod_data_source_block dev
_cod_depositor_comments
;
The following automatic conversions were performed:

'_symmetry_cell_setting' value 'Triclinic' changed to 'triclinic'
according to /home/saulius/struct/CIF-dictionaries/cif_core.dic
dictionary named 'cif_core.dic' version 2.4.1 from 2010-06-29.

Automatic conversion script
Id: cif_fix_values 1891 2012-01-12 08:04:46Z andrius 
;
_cod_original_sg_symbol_H-M P-1
_cod_database_code 4506246

loop_
_symmetry_equiv_pos_as_xyz
'x, y, z'
'-x, -y, -z'

loop_
_atom_site_label
_atom_site_type_symbol
_atom_site_fract_x
_atom_site_fract_y
_atom_site_fract_z
_atom_site_U_iso_or_equiv
_atom_site_adp_type
_atom_site_occupancy
_atom_site_symmetry_multiplicity
_atom_site_calc_flag
_atom_site_refinement_flags
C11 C 0.95173(15) 0.51404(11) 0.45959(11) 0.0398(3) Uani 1 1 d .
C12 C 0.99806(16) 0.58574(11) 0.39713(12) 0.0433(4) Uani 1 1 d .
C14 C 0.89579(17) 0.61983(12) 0.31598(13) 0.0480(4) Uani 1 1 d .
C7 C 0.65884(16) 0.60903(12) 0.22278(12) 0.0458(4) Uani 1 1 d .
C8 C 0.70999(17) 0.49708(12) 0.35666(13) 0.0482(4) Uani 1 1 d .
C2 C 0.56050(16) 0.67546(12) 0.25173(12) 0.0439(4) Uani 1 1 d .
C9 C 0.81077(16) 0.47059(11) 0.44309(12) 0.0440(4) Uani 1 1 d .
C10 C 0.76744(17) 0.40286(13) 0.50681(13) 0.0531(4) Uani 1 1 d .
H10 H 0.6737 0.3759 0.4969 0.064 Uiso 1 1 calc R
C3 C 0.46969(17) 0.71403(12) 0.17591(12) 0.0485(4) Uani 1 1 d .
H3 H 0.4035 0.7586 0.1943 0.058 Uiso 1 1 calc R
C13 C 1.13646(17) 0.62579(13) 0.41350(13) 0.0521(4) Uani 1 1 d .
H13 H 1.1666 0.6723 0.3713 0.063 Uiso 1 1 calc R
C4 C 0.47591(18) 0.68742(12) 0.07386(12) 0.0496(4) Uani 1 1 d .
C5 C 0.57364(19) 0.62054(13) 0.04684(13) 0.0562(4) Uani 1 1 d .
H5 H 0.5782 0.6017 -0.0216 0.067 Uiso 1 1 calc R
C1 C 0.54873(18) 0.70826(13) 0.36060(13) 0.0508(4) Uani 1 1 d .
C6 C 0.66457(19) 0.58153(13) 0.12090(13) 0.0543(4) Uani 1 1 d .
H6 H 0.7300 0.5365 0.1021 0.065 Uiso 1 1 calc R
C23 C 0.20960(17) 0.96104(13) 0.06418(13) 0.0518(4) Uani 1 1 d .
C41 C -0.00311(19) 0.37149(14) 0.20349(14) 0.0571(4) Uani 1 1 d .
C18 C 0.12166(18) 1.02671(14) 0.11142(13) 0.0541(4) Uani 1 1 d .
N2 N 0.20948(16) 0.85990(12) 0.07932(12) 0.0626(4) Uani 1 1 d .
C36 C 0.11299(19) 0.35761(15) 0.27745(15) 0.0634(5) Uani 1 1 d .
C32 C 0.64473(19) 0.06858(14) 0.43848(14) 0.0588(5) Uani 1 1 d .
N3 N 0.56250(17) 0.14875(13) 0.44771(12) 0.0668(4) Uani 1 1 d .
C40 C -0.1341(2) 0.31799(16) 0.20714(16) 0.0694(5) Uani 1 1 d .
H40 H -0.2117 0.3264 0.1590 0.083 Uiso 1 1 calc R
C27 C 0.6405(2) 0.00738(16) 0.34577(16) 0.0678(5) Uani 1 1 d .
C37 C 0.0912(3) 0.29078(17) 0.35299(16) 0.0767(6) Uani 1 1 d .
H37 H 0.1656 0.2812 0.4033 0.092 Uiso 1 1 calc R
C15 C 0.1250(2) 0.82691(17) 0.14071(18) 0.0801(6) Uani 1 1 d .
H15 H 0.1243 0.7585 0.1514 0.096 Uiso 1 1 calc R
C19 C 0.1253(2) 1.12922(15) 0.09191(16) 0.0697(5) Uani 1 1 d .
H19 H 0.0669 1.1731 0.1221 0.084 Uiso 1 1 calc R
C22 C 0.2997(2) 0.99938(16) 0.00008(16) 0.0688(5) Uani 1 1 d .
H22 H 0.3582 0.9565 -0.0314 0.083 Uiso 1 1 calc R
C31 C 0.7363(2) 0.04629(17) 0.52428(16) 0.0755(6) Uani 1 1 d .
H31 H 0.7394 0.0858 0.5861 0.091 Uiso 1 1 calc R
C17 C 0.0343(2) 0.98635(17) 0.17650(16) 0.0728(6) Uani 1 1 d .
H17 H -0.0246 1.0277 0.2094 0.087 Uiso 1 1 calc R
C35 C 0.2425(2) 0.4098(2) 0.2728(2) 0.0904(7) Uani 1 1 d .
H35 H 0.3211 0.4023 0.3205 0.108 Uiso 1 1 calc R
C26 C 0.5459(3) 0.0311(2) 0.26307(18) 0.0917(8) Uani 1 1 d .
H26 H 0.5382 -0.0084 0.2009 0.110 Uiso 1 1 calc R
C24 C 0.4773(2) 0.1692(2) 0.36775(18) 0.0862(7) Uani 1 1 d .
H24 H 0.4220 0.2245 0.3740 0.103 Uiso 1 1 calc R
N4 N 0.0051(2) 0.43439(15) 0.12859(15) 0.0887(6) Uani 1 1 d .
C39 C -0.1488(3) 0.25492(18) 0.27917(19) 0.0816(6) Uani 1 1 d .
H39 H -0.2361 0.2198 0.2798 0.098 Uiso 1 1 calc R
C38 C -0.0368(3) 0.24183(18) 0.35146(19) 0.0815(6) Uani 1 1 d .
H38 H -0.0495 0.1980 0.4007 0.098 Uiso 1 1 calc R
C34 C 0.2531(3) 0.4701(2) 0.2001(3) 0.1071(10) Uani 1 1 d .
H34 H 0.3398 0.5046 0.1963 0.129 Uiso 1 1 calc R
C33 C 0.1337(4) 0.4826(2) 0.1282(2) 0.1124(10) Uani 1 1 d .
H33 H 0.1443 0.5260 0.0783 0.135 Uiso 1 1 calc R
C16 C 0.0363(3) 0.88702(19) 0.1910(2) 0.0885(7) Uani 1 1 d .
H16 H -0.0208 0.8591 0.2342 0.106 Uiso 1 1 calc R
C25 C 0.4656(3) 0.1114(2) 0.27307(19) 0.1009(8) Uani 1 1 d .
H25 H 0.4036 0.1279 0.2179 0.121 Uiso 1 1 calc R
C28 C 0.7307(3) -0.07360(18) 0.3421(2) 0.0845(7) Uani 1 1 d .
H28 H 0.7295 -0.1145 0.2813 0.101 Uiso 1 1 calc R
C21 C 0.3019(3) 1.09876(19) -0.01631(19) 0.0892(7) Uani 1 1 d .
H21 H 0.3628 1.1239 -0.0585 0.107 Uiso 1 1 calc R
C20 C 0.2131(3) 1.16436(17) 0.0296(2) 0.0889(7) Uani 1 1 d .
H20 H 0.2148 1.2323 0.0170 0.107 Uiso 1 1 calc R
C30 C 0.8199(3) -0.03257(19) 0.5171(2) 0.0927(7) Uani 1 1 d .
H30 H 0.8794 -0.0471 0.5745 0.111 Uiso 1 1 calc R
C29 C 0.8182(3) -0.09222(19) 0.4252(2) 0.0961(8) Uani 1 1 d .
H29 H 0.8778 -0.1452 0.4213 0.115 Uiso 1 1 calc R
N1 N 0.76041(13) 0.57034(10) 0.29817(10) 0.0462(3) Uani 1 1 d .
O3 O 0.38963(15) 0.72514(11) -0.00118(9) 0.0686(4) Uani 1 1 d .
H3A H 0.3348 0.7620 0.0241 0.103 Uiso 1 1 calc R
O4 O 0.59024(12) 0.45876(10) 0.33555(10) 0.0679(4) Uani 1 1 d .
O2 O 0.43905(13) 0.76211(11) 0.37008(9) 0.0658(4) Uani 1 1 d .
H2 H 0.4433 0.7862 0.4294 0.099 Uiso 1 1 calc R
O5 O 0.92578(13) 0.68827(10) 0.26651(10) 0.0704(4) Uani 1 1 d .
O1 O 0.63042(16) 0.68872(11) 0.43273(9) 0.0757(4) Uani 1 1 d .

loop_
_atom_site_aniso_label
_atom_site_aniso_U_11
_atom_site_aniso_U_22
_atom_site_aniso_U_33
_atom_site_aniso_U_23
_atom_site_aniso_U_13
_atom_site_aniso_U_12
C11 0.0359(8) 0.0370(8) 0.0475(8) 0.0069(6) 0.0061(6) 0.0065(6)
C12 0.0381(8) 0.0429(8) 0.0501(9) 0.0107(7) 0.0052(7) 0.0063(7)
C14 0.0439(9) 0.0472(9) 0.0543(10) 0.0134(8) 0.0051(7) 0.0064(7)
C7 0.0396(9) 0.0459(9) 0.0518(9) 0.0116(7) 0.0000(7) 0.0071(7)
C8 0.0380(9) 0.0474(9) 0.0596(10) 0.0126(8) 0.0026(7) 0.0057(7)
C2 0.0399(8) 0.0450(9) 0.0463(9) 0.0078(7) 0.0013(7) 0.0046(7)
C9 0.0358(8) 0.0429(8) 0.0539(9) 0.0099(7) 0.0040(7) 0.0050(6)
C10 0.0369(9) 0.0573(10) 0.0656(11) 0.0191(8) 0.0021(8) -0.0014(7)
C3 0.0436(9) 0.0476(9) 0.0536(10) 0.0069(7) 0.0004(7) 0.0109(7)
C13 0.0436(9) 0.0533(10) 0.0619(11) 0.0221(8) 0.0068(8) 0.0000(7)
C4 0.0481(9) 0.0494(9) 0.0491(9) 0.0078(7) -0.0039(7) 0.0062(7)
C5 0.0640(11) 0.0578(10) 0.0464(9) 0.0048(8) 0.0030(8) 0.0125(9)
C1 0.0487(10) 0.0524(10) 0.0519(10) 0.0085(8) 0.0047(8) 0.0097(8)
C6 0.0547(10) 0.0535(10) 0.0556(10) 0.0044(8) 0.0062(8) 0.0158(8)
C23 0.0432(9) 0.0593(10) 0.0517(10) 0.0106(8) -0.0039(8) 0.0097(8)
C41 0.0552(11) 0.0560(10) 0.0589(11) -0.0022(8) 0.0058(8) 0.0120(8)
C18 0.0478(10) 0.0604(11) 0.0517(10) 0.0063(8) -0.0034(8) 0.0077(8)
N2 0.0534(9) 0.0657(10) 0.0719(10) 0.0194(8) 0.0057(8) 0.0200(7)
C36 0.0512(11) 0.0613(11) 0.0728(12) -0.0152(10) 0.0021(9) 0.0153(9)
C32 0.0516(10) 0.0629(11) 0.0624(11) 0.0026(9) 0.0142(9) -0.0008(9)
N3 0.0594(10) 0.0805(11) 0.0599(10) 0.0013(8) 0.0071(8) 0.0135(8)
C40 0.0554(12) 0.0753(13) 0.0726(13) -0.0036(11) -0.0026(10) 0.0103(10)
C27 0.0586(12) 0.0716(13) 0.0708(13) -0.0070(10) 0.0170(10) -0.0106(10)
C37 0.0779(15) 0.0813(14) 0.0682(13) -0.0001(11) -0.0065(11) 0.0365(12)
C15 0.0732(14) 0.0707(13) 0.1066(17) 0.0395(13) 0.0226(13) 0.0187(11)
C19 0.0749(14) 0.0578(12) 0.0734(13) -0.0014(10) 0.0029(11) 0.0100(10)
C22 0.0626(12) 0.0776(14) 0.0706(13) 0.0145(10) 0.0172(10) 0.0116(10)
C31 0.0839(15) 0.0770(14) 0.0670(13) 0.0065(10) 0.0107(11) 0.0187(12)
C17 0.0654(13) 0.0815(14) 0.0770(13) 0.0126(11) 0.0203(11) 0.0200(11)
C35 0.0596(14) 0.0844(17) 0.120(2) -0.0233(16) 0.0097(13) 0.0023(12)
C26 0.0775(16) 0.121(2) 0.0684(14) -0.0201(14) 0.0070(12) -0.0035(15)
C24 0.0660(14) 0.1117(19) 0.0794(15) 0.0048(13) 0.0002(12) 0.0250(13)
N4 0.1062(16) 0.0837(13) 0.0821(13) 0.0198(11) 0.0227(11) 0.0176(12)
C39 0.0685(14) 0.0756(14) 0.1015(17) 0.0029(13) 0.0207(13) 0.0023(11)
C38 0.0871(17) 0.0771(15) 0.0867(16) 0.0174(12) 0.0212(13) 0.0244(13)
C34 0.0833(19) 0.0847(19) 0.152(3) -0.0193(19) 0.044(2) -0.0143(15)
C33 0.155(3) 0.0798(17) 0.118(2) 0.0181(16) 0.071(2) 0.0086(19)
C16 0.0815(16) 0.0878(16) 0.1122(19) 0.0405(14) 0.0440(14) 0.0207(13)
C25 0.0771(16) 0.146(3) 0.0710(15) -0.0021(16) -0.0141(12) 0.0131(17)
C28 0.0821(16) 0.0714(14) 0.0991(18) -0.0185(13) 0.0324(14) -0.0041(12)
C21 0.0931(17) 0.0865(17) 0.0953(17) 0.0268(14) 0.0311(14) -0.0028(14)
C20 0.1050(19) 0.0586(13) 0.1038(18) 0.0193(12) 0.0124(15) 0.0000(13)
C30 0.1002(19) 0.0867(16) 0.0955(18) 0.0194(14) 0.0115(14) 0.0317(14)
C29 0.0946(19) 0.0731(15) 0.124(2) 0.0044(15) 0.0267(17) 0.0190(13)
N1 0.0366(7) 0.0491(8) 0.0537(8) 0.0147(6) 0.0010(6) 0.0084(6)
O3 0.0710(9) 0.0812(9) 0.0513(7) 0.0096(6) -0.0108(6) 0.0286(7)
O4 0.0401(7) 0.0759(9) 0.0854(9) 0.0305(7) -0.0097(6) -0.0060(6)
O2 0.0577(8) 0.0861(9) 0.0550(7) 0.0017(7) 0.0080(6) 0.0262(7)
O5 0.0576(8) 0.0742(9) 0.0812(9) 0.0434(7) -0.0039(7) -0.0042(6)
O1 0.0850(10) 0.0941(10) 0.0481(7) 0.0070(7) -0.0044(7) 0.0401(8)

loop_
_atom_type_symbol
_atom_type_description
_atom_type_scat_dispersion_real
_atom_type_scat_dispersion_imag
_atom_type_scat_source
C C 0.0033 0.0016 'International Tables Vol C Tables 4.2.6.8 and 6.1.1.4'
H H 0.0000 0.0000 'International Tables Vol C Tables 4.2.6.8 and 6.1.1.4'
N N 0.0061 0.0033 'International Tables Vol C Tables 4.2.6.8 and 6.1.1.4'
O O 0.0106 0.0060 'International Tables Vol C Tables 4.2.6.8 and 6.1.1.4'

loop_
_geom_angle_atom_site_label_1
_geom_angle_atom_site_label_2
_geom_angle_atom_site_label_3
_geom_angle
_geom_angle_site_symmetry_3
C12 C11 C9 121.21(13) .
C12 C11 C11 119.19(17) 2_766
C9 C11 C11 119.60(17) 2_766
C13 C12 C11 120.23(14) .
C13 C12 C14 120.19(14) .
C11 C12 C14 119.56(14) .
O5 C14 N1 120.35(14) .
O5 C14 C12 122.50(15) .
N1 C14 C12 117.15(13) .
C6 C7 C2 120.32(14) .
C6 C7 N1 118.73(14) .
C2 C7 N1 120.90(14) .
O4 C8 N1 120.37(14) .
O4 C8 C9 123.17(15) .
N1 C8 C9 116.47(13) .
C7 C2 C3 118.48(15) .
C7 C2 C1 123.00(14) .
C3 C2 C1 118.51(14) .
C10 C9 C11 119.99(14) .
C10 C9 C8 119.99(14) .
C11 C9 C8 120.02(14) .
C9 C10 C13 120.44(15) 2_766
C4 C3 C2 121.39(15) .
C12 C13 C10 120.52(15) 2_766
O3 C4 C5 118.54(15) .
O3 C4 C3 122.31(15) .
C5 C4 C3 119.14(15) .
C6 C5 C4 120.31(16) .
O1 C1 O2 122.89(16) .
O1 C1 C2 124.72(15) .
O2 C1 C2 112.39(14) .
C5 C6 C7 120.35(16) .
N2 C23 C22 118.84(17) .
N2 C23 C18 121.75(17) .
C22 C23 C18 119.41(17) .
N4 C41 C40 118.30(19) .
N4 C41 C36 123.30(19) .
C40 C41 C36 118.40(18) .
C17 C18 C19 122.88(19) .
C17 C18 C23 118.04(17) .
C19 C18 C23 119.08(18) .
C15 N2 C23 117.17(17) .
C35 C36 C41 118.2(2) .
C35 C36 C37 123.6(2) .
C41 C36 C37 118.28(19) .
N3 C32 C31 118.90(17) .
N3 C32 C27 121.95(18) .
C31 C32 C27 119.14(19) .
C24 N3 C32 118.74(18) .
C39 C40 C41 121.07(19) .
C26 C27 C32 117.1(2) .
C26 C27 C28 124.4(2) .
C32 C27 C28 118.5(2) .
C38 C37 C36 120.0(2) .
N2 C15 C16 124.6(2) .
C20 C19 C18 120.4(2) .
C21 C22 C23 120.1(2) .
C30 C31 C32 120.2(2) .
C16 C17 C18 119.4(2) .
C34 C35 C36 119.5(3) .
C25 C26 C27 120.3(2) .
N3 C24 C25 122.8(2) .
C33 N4 C41 115.6(2) .
C40 C39 C38 120.7(2) .
C37 C38 C39 121.5(2) .
C35 C34 C33 120.5(3) .
N4 C33 C34 122.9(3) .
C17 C16 C15 119.1(2) .
C26 C25 C24 119.0(2) .
C29 C28 C27 120.9(2) .
C22 C21 C20 120.7(2) .
C19 C20 C21 120.3(2) .
C31 C30 C29 121.0(2) .
C28 C29 C30 120.3(2) .
C14 N1 C8 125.20(13) .
C14 N1 C7 116.37(12) .
C8 N1 C7 117.77(12) .

loop_
_geom_bond_atom_site_label_1
_geom_bond_atom_site_label_2
_geom_bond_distance
_geom_bond_site_symmetry_2
C11 C12 1.409(2) .
C11 C9 1.410(2) .
C11 C11 1.411(3) 2_766
C12 C13 1.373(2) .
C12 C14 1.476(2) .
C14 O5 1.2120(19) .
C14 N1 1.392(2) .
C7 C6 1.382(2) .
C7 C2 1.390(2) .
C7 N1 1.4484(19) .
C8 O4 1.2068(19) .
C8 N1 1.402(2) .
C8 C9 1.479(2) .
C2 C3 1.393(2) .
C2 C1 1.497(2) .
C9 C10 1.374(2) .
C10 C13 1.401(2) 2_766
C3 C4 1.383(2) .
C13 C10 1.401(2) 2_766
C4 O3 1.3575(19) .
C4 C5 1.382(2) .
C5 C6 1.381(2) .
C1 O1 1.210(2) .
C1 O2 1.312(2) .
C23 N2 1.372(2) .
C23 C22 1.397(3) .
C23 C18 1.408(2) .
C41 N4 1.365(3) .
C41 C40 1.407(3) .
C41 C36 1.411(3) .
C18 C17 1.400(3) .
C18 C19 1.405(3) .
N2 C15 1.308(3) .
C36 C35 1.390(3) .
C36 C37 1.428(3) .
C32 N3 1.362(2) .
C32 C31 1.406(3) .
C32 C27 1.408(3) .
N3 C24 1.309(3) .
C40 C39 1.345(3) .
C27 C26 1.398(3) .
C27 C28 1.415(3) .
C37 C38 1.343(3) .
C15 C16 1.389(3) .
C19 C20 1.349(3) .
C22 C21 1.353(3) .
C31 C30 1.354(3) .
C17 C16 1.348(3) .
C35 C34 1.322(4) .
C26 C25 1.351(4) .
C24 C25 1.401(3) .
N4 C33 1.349(4) .
C39 C38 1.368(3) .
C34 C33 1.412(4) .
C28 C29 1.344(3) .
C21 C20 1.404(3) .
C30 C29 1.392(4) .
